data_4121724
loop_
_publ_author_name
'Ito, Masaki'
'Itazaki, Masumi'
'Nakazawa, Hiroshi'

_publ_section_title
;
 Selective boryl silyl ether formation in the photoreaction of
 bisboryloxide/boroxine with hydrosilane catalyzed by a transition-metal
 carbonyl complex.
;
_journal_issue 17
_journal_name_full 'Journal of the American Chemical Society'
_journal_page_first 6183
_journal_page_last 6186
_journal_paper_doi 10.1021/ja500465x
_journal_volume 136
_journal_year 2014
_chemical_formula_moiety 'C26 H44 B2 Fe O6 Si2'
_chemical_formula_sum 'C26 H44 B2 Fe O6 Si2'
_chemical_formula_weight 586.26
_space_group_IT_number 14
_symmetry_cell_setting monoclinic
_symmetry_Int_Tables_number 14
_symmetry_space_group_name_Hall '-P 2ybc'
_symmetry_space_group_name_H-M 'P 1 21/c 1'
_cell_angle_alpha 90.00
_cell_angle_beta 94.948(5)
_cell_angle_gamma 90.00
_cell_formula_units_Z 2
_cell_length_a 10.523(5)
_cell_length_b 11.722(5)
_cell_length_c 12.562(6)
_cell_measurement_reflns_used 4253
_cell_measurement_temperature 200(2)
_cell_measurement_theta_max 27.4835
_cell_measurement_theta_min 4.0350
_cell_volume 1543.8(12)
_computing_cell_refinement 'CrystalClear (Rigaku, 2001)'
_computing_data_collection 'CrystalClear (Rigaku, 2001)'
_computing_data_reduction 'CrystalClear (Rigaku, 2001)'
_computing_molecular_graphics 'Ortep-3 for Windows (Farrugia, 1997)'
_computing_publication_material SHELXL97
_computing_structure_refinement 'SHELXL-97 (Sheldrick, 1997)'
_computing_structure_solution 'SIR97 (Altomare <i>et al.</i>,  1999)'
_diffrn_ambient_temperature 200(2)
_diffrn_detector_area_resol_mean 14.6199
_diffrn_measured_fraction_theta_full 0.990
_diffrn_measured_fraction_theta_max 0.990
_diffrn_measurement_details
;
scan:
    Number of images: 600
               Slice: -80.0000 - 100.000
         Image width: 0.3000
            Exp time: 8.0000
       Rotation axis: Phi
               Omega: 0.0000
                 Chi: 0.0000
                 Phi: 0.0000
                 XTD: 45.2015
              2theta: 19.7857
scan:
    Number of images: 160
               Slice: -20.0000 - 28.0000
         Image width: 0.3000
            Exp time: 8.0000
       Rotation axis: Omega
               Omega: 0.0000
                 Chi: 90.0000
                 Phi: 0.0000
                 XTD: 45.2015
              2theta: 19.7857
scan:
    Number of images: 160
               Slice: -20.0000 - 28.0000
         Image width: 0.3000
            Exp time: 8.0000
       Rotation axis: Omega
               Omega: 0.0000
                 Chi: 90.0000
                 Phi: 90.0000
                 XTD: 45.2015
              2theta: 19.7857
scan:
    Number of images: 160
               Slice: -20.0000 - 28.0000
         Image width: 0.3000
            Exp time: 8.0000
       Rotation axis: Omega
               Omega: 0.0000
                 Chi: 90.0000
                 Phi: 180.0000
                 XTD: 45.2015
              2theta: 19.7857
scan:
    Number of images: 160
               Slice: -20.0000 - 28.0000
         Image width: 0.3000
            Exp time: 8.0000
       Rotation axis: Omega
               Omega: 0.0000
                 Chi: 90.0000
                 Phi: 270.0000
                 XTD: 45.2015
              2theta: 19.7857

;
_diffrn_measurement_device 'Mercury CCD (2x2 bin mode)'
_diffrn_measurement_device_details 'AFC7: Eulerian 3-circle'
_diffrn_measurement_device_type 'Rigaku/MSC Mercury CCD'
_diffrn_measurement_method '\w or \f'
_diffrn_radiation_detector CCD
_diffrn_radiation_monochromator 'Graphite Monochromator'
_diffrn_radiation_source 'Rotating Anode'
_diffrn_radiation_type MoK\a
_diffrn_radiation_wavelength 0.71070
_diffrn_reflns_av_R_equivalents 0.0477
_diffrn_reflns_av_sigmaI/netI 0.0389
_diffrn_reflns_limit_h_max 13
_diffrn_reflns_limit_h_min -13
_diffrn_reflns_limit_k_max 15
_diffrn_reflns_limit_k_min -15
_diffrn_reflns_limit_l_max 16
_diffrn_reflns_limit_l_min -10
_diffrn_reflns_number 12014
_diffrn_reflns_reduction_process 'Lp corrections applied'
_diffrn_reflns_theta_full 27.48
_diffrn_reflns_theta_max 27.48
_diffrn_reflns_theta_min 4.04
_diffrn_source_current 200.0000
_diffrn_source_power 10.0000
_diffrn_source_voltage 50.0000
_exptl_absorpt_coefficient_mu 0.602
_exptl_absorpt_correction_T_max 0.9423
_exptl_absorpt_correction_T_min 0.8401
_exptl_absorpt_correction_type multi-scan
_exptl_absorpt_process_details '(Jacobson, 1998)'
_exptl_crystal_colour Yellow
_exptl_crystal_density_diffrn 1.261
_exptl_crystal_density_method 'not measured'
_exptl_crystal_description Prism
_exptl_crystal_F_000 624
_exptl_crystal_preparation 'mounted on the CryoLoop with Palaton oil and placed in N2 stream at 200(2) K'
_exptl_crystal_size_max 0.30
_exptl_crystal_size_mid 0.18
_exptl_crystal_size_min 0.10
_refine_diff_density_max 0.381
_refine_diff_density_min -0.299
_refine_diff_density_rms 0.059
_refine_ls_extinction_method none
_refine_ls_goodness_of_fit_ref 1.222
_refine_ls_hydrogen_treatment constr
_refine_ls_matrix_type full
_refine_ls_number_parameters 175
_refine_ls_number_reflns 3510
_refine_ls_number_restraints 0
_refine_ls_restrained_S_all 1.222
_refine_ls_R_factor_all 0.0662
_refine_ls_R_factor_gt 0.0583
_refine_ls_shift/su_max 0.000
_refine_ls_shift/su_mean 0.000
_refine_ls_structure_factor_coef Fsqd
_refine_ls_weighting_details 'calc w=1/[\s^2^(Fo^2^)+(0.0394P)^2^+1.1726P] where P=(Fo^2^+2Fc^2^)/3'
_refine_ls_weighting_scheme calc
_refine_ls_wR_factor_gt 0.1183
_refine_ls_wR_factor_ref 0.1218
_reflns_number_gt 3242
_reflns_number_total 3510
_reflns_threshold_expression >2sigma(I)
_cod_data_source_file ja500465x_si_002.cif
_cod_data_source_block ITM-567
_cod_depositor_comments
;
The following automatic conversions were performed:

'_exptl_absorpt_correction_type' value 'Multi-scan' changed to
'multi-scan' according to
/usr/data/users/saulius/crontab/automatic-downloads/rss-feeds/ACS/lib/dictionaries/cif_core.dic
dictionary named 'cif_core.dic' version 2.4.2 from 2011-04-26.

Automatic conversion script
Id: cif_fix_values 2281 2013-09-26 08:29:07Z andrius 

 Adding full bibliography for 4121722--4121724.cif.
;
_cod_original_sg_symbol_H-M P21/c
_cod_database_code 4121724

loop_
_symmetry_equiv_pos_as_xyz
'x, y, z'
'-x, y+1/2, -z+1/2'
'-x, -y, -z'
'x, -y-1/2, z-1/2'

loop_
_atom_site_label
_atom_site_type_symbol
_atom_site_fract_x
_atom_site_fract_y
_atom_site_fract_z
_atom_site_U_iso_or_equiv
_atom_site_adp_type
_atom_site_occupancy
_atom_site_symmetry_multiplicity
_atom_site_calc_flag
_atom_site_refinement_flags
Fe1 Fe 0.0000 0.5000 0.5000 0.02475(15) Uani 1 2 d S
C1 C 0.1360(2) 0.3913(2) 0.57076(19) 0.0280(5) Uani 1 1 d .
C2 C 0.0829(3) 0.4617(2) 0.6488(2) 0.0343(6) Uani 1 1 d .
H2A H 0.0398 0.4353 0.7074 0.041 Uiso 1 1 calc R
C3 C 0.1054(3) 0.5778(2) 0.6236(2) 0.0413(7) Uani 1 1 d .
H3A H 0.0797 0.6422 0.6625 0.050 Uiso 1 1 calc R
C4 C 0.1721(3) 0.5810(2) 0.5314(2) 0.0421(7) Uani 1 1 d .
H4A H 0.1995 0.6478 0.4970 0.050 Uiso 1 1 calc R
C5 C 0.1912(2) 0.4674(2) 0.4988(2) 0.0352(6) Uani 1 1 d .
H5A H 0.2339 0.4452 0.4386 0.042 Uiso 1 1 calc R
Si1 Si 0.13962(7) 0.23421(6) 0.56274(5) 0.03037(18) Uani 1 1 d .
C6 C 0.1730(4) 0.1885(3) 0.4281(2) 0.0559(9) Uani 1 1 d .
H6A H 0.2510 0.2257 0.4084 0.084 Uiso 1 1 calc R
H6B H 0.1014 0.2099 0.3768 0.084 Uiso 1 1 calc R
H6C H 0.1842 0.1055 0.4272 0.084 Uiso 1 1 calc R
C7 C -0.0092(3) 0.1678(3) 0.6013(3) 0.0584(9) Uani 1 1 d .
H7A H 0.0061 0.0869 0.6174 0.088 Uiso 1 1 calc R
H7B H -0.0760 0.1750 0.5423 0.088 Uiso 1 1 calc R
H7C H -0.0366 0.2064 0.6647 0.088 Uiso 1 1 calc R
O1 O 0.2561(2) 0.19564(16) 0.65265(16) 0.0460(5) Uani 1 1 d .
B1 B 0.3184(3) 0.0963(2) 0.6747(2) 0.0341(6) Uani 1 1 d .
O2 O 0.31425(19) 0.00473(15) 0.60709(15) 0.0399(5) Uani 1 1 d .
O3 O 0.39289(19) 0.07973(15) 0.76803(15) 0.0390(5) Uani 1 1 d .
C8 C 0.3733(3) -0.0897(2) 0.6695(2) 0.0356(6) Uani 1 1 d .
C9 C 0.4631(3) -0.0266(2) 0.7543(2) 0.0342(6) Uani 1 1 d .
C10 C 0.4403(3) -0.1667(3) 0.5947(3) 0.0497(8) Uani 1 1 d .
H10A H 0.3770 -0.2014 0.5427 0.075 Uiso 1 1 calc R
H10B H 0.4864 -0.2268 0.6362 0.075 Uiso 1 1 calc R
H10C H 0.5007 -0.1216 0.5569 0.075 Uiso 1 1 calc R
C11 C 0.2662(3) -0.1530(3) 0.7182(3) 0.0548(8) Uani 1 1 d .
H11A H 0.2248 -0.1017 0.7663 0.082 Uiso 1 1 calc R
H11B H 0.3013 -0.2190 0.7585 0.082 Uiso 1 1 calc R
H11C H 0.2034 -0.1789 0.6612 0.082 Uiso 1 1 calc R
C12 C 0.5913(3) 0.0054(3) 0.7144(3) 0.0491(7) Uani 1 1 d .
H12A H 0.5772 0.0404 0.6434 0.074 Uiso 1 1 calc R
H12B H 0.6436 -0.0633 0.7100 0.074 Uiso 1 1 calc R
H12C H 0.6353 0.0598 0.7640 0.074 Uiso 1 1 calc R
C13 C 0.4834(3) -0.0864(3) 0.8614(2) 0.0472(7) Uani 1 1 d .
H13A H 0.5415 -0.0412 0.9098 0.071 Uiso 1 1 calc R
H13B H 0.5205 -0.1620 0.8515 0.071 Uiso 1 1 calc R
H13C H 0.4014 -0.0948 0.8920 0.071 Uiso 1 1 calc R

loop_
_atom_site_aniso_label
_atom_site_aniso_U_11
_atom_site_aniso_U_22
_atom_site_aniso_U_33
_atom_site_aniso_U_23
_atom_site_aniso_U_13
_atom_site_aniso_U_12
Fe1 0.0231(2) 0.0172(2) 0.0324(3) -0.00022(18) -0.00646(18) 0.00306(18)
C1 0.0232(12) 0.0256(11) 0.0338(12) 0.0030(9) -0.0055(9) 0.0085(9)
C2 0.0380(14) 0.0335(13) 0.0295(12) -0.0031(10) -0.0082(10) 0.0082(11)
C3 0.0414(16) 0.0290(13) 0.0495(16) -0.0131(12) -0.0189(13) 0.0061(11)
C4 0.0296(14) 0.0298(13) 0.0635(19) 0.0058(12) -0.0154(13) -0.0051(11)
C5 0.0257(13) 0.0333(13) 0.0459(14) 0.0071(11) -0.0012(11) 0.0022(10)
Si1 0.0323(4) 0.0225(3) 0.0354(4) 0.0013(3) -0.0025(3) 0.0080(3)
C6 0.073(2) 0.0476(18) 0.0472(17) -0.0060(14) 0.0051(16) 0.0237(17)
C7 0.055(2) 0.0373(16) 0.084(2) 0.0159(16) 0.0114(18) -0.0021(15)
O1 0.0533(13) 0.0266(9) 0.0540(12) -0.0013(8) -0.0188(10) 0.0156(9)
B1 0.0333(16) 0.0235(13) 0.0433(16) 0.0006(11) -0.0093(12) 0.0062(11)
O2 0.0463(11) 0.0267(9) 0.0431(10) -0.0032(8) -0.0164(9) 0.0102(8)
O3 0.0425(11) 0.0285(9) 0.0432(10) -0.0064(8) -0.0132(8) 0.0141(8)
C8 0.0362(15) 0.0224(12) 0.0462(15) 0.0006(10) -0.0080(11) 0.0055(10)
C9 0.0348(14) 0.0290(12) 0.0373(13) -0.0030(10) -0.0062(11) 0.0115(10)
C10 0.062(2) 0.0339(15) 0.0519(17) -0.0104(13) -0.0040(15) 0.0129(14)
C11 0.0477(19) 0.0317(15) 0.085(2) 0.0021(15) 0.0027(17) -0.0051(13)
C12 0.0335(15) 0.0537(18) 0.0589(18) -0.0019(15) -0.0030(13) -0.0012(13)
C13 0.0494(18) 0.0503(17) 0.0407(15) 0.0039(13) -0.0039(13) 0.0224(14)

loop_
_atom_type_symbol
_atom_type_description
_atom_type_scat_dispersion_real
_atom_type_scat_dispersion_imag
_atom_type_scat_source
C C 0.0033 0.0016 'International Tables Vol C Tables 4.2.6.8 and 6.1.1.4'
H H 0.0000 0.0000 'International Tables Vol C Tables 4.2.6.8 and 6.1.1.4'
B B 0.0013 0.0007 'International Tables Vol C Tables 4.2.6.8 and 6.1.1.4'
O O 0.0106 0.0060 'International Tables Vol C Tables 4.2.6.8 and 6.1.1.4'
Si Si 0.0817 0.0704 'International Tables Vol C Tables 4.2.6.8 and 6.1.1.4'
Fe Fe 0.3463 0.8444 'International Tables Vol C Tables 4.2.6.8 and 6.1.1.4'

loop_
_geom_angle_atom_site_label_1
_geom_angle_atom_site_label_2
_geom_angle_atom_site_label_3
_geom_angle
_geom_angle_site_symmetry_1
_geom_angle_site_symmetry_3
C2 Fe1 C2 179.998(2) 3_566 .
C2 Fe1 C3 40.72(11) 3_566 3_566
C2 Fe1 C3 139.29(11) . 3_566
C2 Fe1 C3 139.28(11) 3_566 .
C2 Fe1 C3 40.71(11) . .
C3 Fe1 C3 180.00(11) 3_566 .
C2 Fe1 C5 67.89(11) 3_566 3_566
C2 Fe1 C5 112.11(11) . 3_566
C3 Fe1 C5 67.66(12) 3_566 3_566
C3 Fe1 C5 112.34(12) . 3_566
C2 Fe1 C5 112.11(11) 3_566 .
C2 Fe1 C5 67.89(11) . .
C3 Fe1 C5 112.34(12) 3_566 .
C3 Fe1 C5 67.66(12) . .
C5 Fe1 C5 180.0 3_566 .
C2 Fe1 C4 68.04(12) 3_566 3_566
C2 Fe1 C4 111.96(12) . 3_566
C3 Fe1 C4 40.16(12) 3_566 3_566
C3 Fe1 C4 139.84(12) . 3_566
C5 Fe1 C4 40.28(11) 3_566 3_566
C5 Fe1 C4 139.72(11) . 3_566
C2 Fe1 C4 111.96(12) 3_566 .
C2 Fe1 C4 68.04(12) . .
C3 Fe1 C4 139.84(12) 3_566 .
C3 Fe1 C4 40.16(12) . .
C5 Fe1 C4 139.72(11) 3_566 .
C5 Fe1 C4 40.28(11) . .
C4 Fe1 C4 180.0 3_566 .
C2 Fe1 C1 139.16(10) 3_566 .
C2 Fe1 C1 40.84(10) . .
C3 Fe1 C1 111.29(10) 3_566 .
C3 Fe1 C1 68.71(10) . .
C5 Fe1 C1 139.32(10) 3_566 .
C5 Fe1 C1 40.68(10) . .
C4 Fe1 C1 111.43(11) 3_566 .
C4 Fe1 C1 68.57(11) . .
C2 Fe1 C1 40.84(10) 3_566 3_566
C2 Fe1 C1 139.16(10) . 3_566
C3 Fe1 C1 68.71(10) 3_566 3_566
C3 Fe1 C1 111.29(10) . 3_566
C5 Fe1 C1 40.68(10) 3_566 3_566
C5 Fe1 C1 139.32(10) . 3_566
C4 Fe1 C1 68.57(11) 3_566 3_566
C4 Fe1 C1 111.43(11) . 3_566
C1 Fe1 C1 180.0 . 3_566
C5 C1 C2 106.1(2) . .
C5 C1 Si1 125.3(2) . .
C2 C1 Si1 128.6(2) . .
C5 C1 Fe1 69.24(14) . .
C2 C1 Fe1 68.93(13) . .
Si1 C1 Fe1 127.63(13) . .
C3 C2 C1 108.5(2) . .
C3 C2 Fe1 69.68(15) . .
C1 C2 Fe1 70.23(14) . .
C3 C2 H2A 125.7 . .
C1 C2 H2A 125.7 . .
Fe1 C2 H2A 125.9 . .
C4 C3 C2 108.2(2) . .
C4 C3 Fe1 70.27(16) . .
C2 C3 Fe1 69.60(14) . .
C4 C3 H3A 125.9 . .
C2 C3 H3A 125.9 . .
Fe1 C3 H3A 125.8 . .
C3 C4 C5 107.9(2) . .
C3 C4 Fe1 69.57(16) . .
C5 C4 Fe1 69.70(15) . .
C3 C4 H4A 126.1 . .
C5 C4 H4A 126.1 . .
Fe1 C4 H4A 126.2 . .
C4 C5 C1 109.3(3) . .
C4 C5 Fe1 70.02(16) . .
C1 C5 Fe1 70.09(14) . .
C4 C5 H5A 125.3 . .
C1 C5 H5A 125.3 . .
Fe1 C5 H5A 126.1 . .
O1 Si1 C6 111.05(14) . .
O1 Si1 C1 104.63(11) . .
C6 Si1 C1 110.36(14) . .
O1 Si1 C7 107.47(15) . .
C6 Si1 C7 110.60(18) . .
C1 Si1 C7 112.56(14) . .
Si1 C6 H6A 109.5 . .
Si1 C6 H6B 109.5 . .
H6A C6 H6B 109.5 . .
Si1 C6 H6C 109.5 . .
H6A C6 H6C 109.5 . .
H6B C6 H6C 109.5 . .
Si1 C7 H7A 109.5 . .
Si1 C7 H7B 109.5 . .
H7A C7 H7B 109.5 . .
Si1 C7 H7C 109.5 . .
H7A C7 H7C 109.5 . .
H7B C7 H7C 109.5 . .
B1 O1 Si1 133.75(19) . .
O1 B1 O3 122.0(2) . .
O1 B1 O2 124.0(2) . .
O3 B1 O2 114.0(2) . .
B1 O2 C8 105.8(2) . .
B1 O3 C9 106.13(19) . .
O2 C8 C10 108.5(2) . .
O2 C8 C11 106.8(2) . .
C10 C8 C11 111.0(2) . .
O2 C8 C9 102.28(19) . .
C10 C8 C9 114.9(2) . .
C11 C8 C9 112.6(3) . .
O3 C9 C13 108.9(2) . .
O3 C9 C12 107.3(2) . .
C13 C9 C12 110.1(2) . .
O3 C9 C8 101.71(19) . .
C13 C9 C8 114.9(2) . .
C12 C9 C8 113.3(2) . .
C8 C10 H10A 109.5 . .
C8 C10 H10B 109.5 . .
H10A C10 H10B 109.5 . .
C8 C10 H10C 109.5 . .
H10A C10 H10C 109.5 . .
H10B C10 H10C 109.5 . .
C8 C11 H11A 109.5 . .
C8 C11 H11B 109.5 . .
H11A C11 H11B 109.5 . .
C8 C11 H11C 109.5 . .
H11A C11 H11C 109.5 . .
H11B C11 H11C 109.5 . .
C9 C12 H12A 109.5 . .
C9 C12 H12B 109.5 . .
H12A C12 H12B 109.5 . .
C9 C12 H12C 109.5 . .
H12A C12 H12C 109.5 . .
H12B C12 H12C 109.5 . .
C9 C13 H13A 109.5 . .
C9 C13 H13B 109.5 . .
H13A C13 H13B 109.5 . .
C9 C13 H13C 109.5 . .
H13A C13 H13C 109.5 . .
H13B C13 H13C 109.5 . .

loop_
_geom_bond_atom_site_label_1
_geom_bond_atom_site_label_2
_geom_bond_distance
_geom_bond_site_symmetry_2
Fe1 C2 2.043(3) 3_566
Fe1 C2 2.043(3) .
Fe1 C3 2.044(3) 3_566
Fe1 C3 2.044(3) .
Fe1 C5 2.049(3) 3_566
Fe1 C5 2.049(3) .
Fe1 C4 2.053(3) 3_566
Fe1 C4 2.053(3) .
Fe1 C1 2.060(2) .
Fe1 C1 2.060(2) 3_566
C1 C5 1.428(4) .
C1 C2 1.431(3) .
C1 Si1 1.845(3) .
C2 C3 1.422(4) .
C2 H2A 0.9500 .
C3 C4 1.407(4) .
C3 H3A 0.9500 .
C4 C5 1.412(4) .
C4 H4A 0.9500 .
C5 H5A 0.9500 .
Si1 O1 1.657(2) .
Si1 C6 1.837(3) .
Si1 C7 1.850(3) .
C6 H6A 0.9800 .
C6 H6B 0.9800 .
C6 H6C 0.9800 .
C7 H7A 0.9800 .
C7 H7B 0.9800 .
C7 H7C 0.9800 .
O1 B1 1.353(3) .
B1 O3 1.367(3) .
B1 O2 1.368(3) .
O2 C8 1.463(3) .
O3 C9 1.466(3) .
C8 C10 1.520(4) .
C8 C11 1.521(4) .
C8 C9 1.550(4) .
C9 C13 1.515(4) .
C9 C12 1.526(4) .
C10 H10A 0.9800 .
C10 H10B 0.9800 .
C10 H10C 0.9800 .
C11 H11A 0.9800 .
C11 H11B 0.9800 .
C11 H11C 0.9800 .
C12 H12A 0.9800 .
C12 H12B 0.9800 .
C12 H12C 0.9800 .
C13 H13A 0.9800 .
C13 H13B 0.9800 .
C13 H13C 0.9800 .

loop_
_geom_torsion_atom_site_label_1
_geom_torsion_atom_site_label_2
_geom_torsion_atom_site_label_3
_geom_torsion_atom_site_label_4
_geom_torsion
_geom_torsion_site_symmetry_1
C2 Fe1 C1 C5 62.4(2) 3_566
C2 Fe1 C1 C5 -117.6(2) .
C3 Fe1 C1 C5 99.93(18) 3_566
C3 Fe1 C1 C5 -80.07(18) .
C5 Fe1 C1 C5 180.0 3_566
C4 Fe1 C1 C5 143.19(17) 3_566
C4 Fe1 C1 C5 -36.81(17) .
C1 Fe1 C1 C5 -96(14) 3_566
C2 Fe1 C1 C2 180.000(1) 3_566
C3 Fe1 C1 C2 -142.48(17) 3_566
C3 Fe1 C1 C2 37.52(17) .
C5 Fe1 C1 C2 -62.4(2) 3_566
C5 Fe1 C1 C2 117.6(2) .
C4 Fe1 C1 C2 -99.22(18) 3_566
C4 Fe1 C1 C2 80.78(18) .
C1 Fe1 C1 C2 21(14) 3_566
C2 Fe1 C1 Si1 -56.8(2) 3_566
C2 Fe1 C1 Si1 123.2(2) .
C3 Fe1 C1 Si1 -19.3(2) 3_566
C3 Fe1 C1 Si1 160.7(2) .
C5 Fe1 C1 Si1 60.8(2) 3_566
C5 Fe1 C1 Si1 -119.2(2) .
C4 Fe1 C1 Si1 24.0(2) 3_566
C4 Fe1 C1 Si1 -156.0(2) .
C1 Fe1 C1 Si1 144(14) 3_566
C5 C1 C2 C3 0.2(3) .
Si1 C1 C2 C3 178.66(18) .
Fe1 C1 C2 C3 -59.36(18) .
C5 C1 C2 Fe1 59.59(17) .
Si1 C1 C2 Fe1 -122.0(2) .
C2 Fe1 C2 C3 -64(4) 3_566
C3 Fe1 C2 C3 180.0 3_566
C5 Fe1 C2 C3 -99.02(18) 3_566
C5 Fe1 C2 C3 80.98(18) .
C4 Fe1 C2 C3 -142.63(17) 3_566
C4 Fe1 C2 C3 37.37(17) .
C1 Fe1 C2 C3 119.6(2) .
C1 Fe1 C2 C3 -60.4(2) 3_566
C2 Fe1 C2 C1 177(4) 3_566
C3 Fe1 C2 C1 60.4(2) 3_566
C3 Fe1 C2 C1 -119.6(2) .
C5 Fe1 C2 C1 141.42(15) 3_566
C5 Fe1 C2 C1 -38.57(15) .
C4 Fe1 C2 C1 97.82(18) 3_566
C4 Fe1 C2 C1 -82.18(18) .
C1 Fe1 C2 C1 180.000(1) 3_566
C1 C2 C3 C4 -0.2(3) .
Fe1 C2 C3 C4 -59.89(19) .
C1 C2 C3 Fe1 59.70(18) .
C2 Fe1 C3 C4 -60.8(2) 3_566
C2 Fe1 C3 C4 119.2(2) .
C3 Fe1 C3 C4 -144(14) 3_566
C5 Fe1 C3 C4 -142.38(16) 3_566
C5 Fe1 C3 C4 37.63(16) .
C4 Fe1 C3 C4 180.0 3_566
C1 Fe1 C3 C4 81.58(17) .
C1 Fe1 C3 C4 -98.42(17) 3_566
C2 Fe1 C3 C2 180.0 3_566
C3 Fe1 C3 C2 97(14) 3_566
C5 Fe1 C3 C2 98.41(17) 3_566
C5 Fe1 C3 C2 -81.58(17) .
C4 Fe1 C3 C2 60.8(2) 3_566
C4 Fe1 C3 C2 -119.2(2) .
C1 Fe1 C3 C2 -37.63(16) .
C1 Fe1 C3 C2 142.37(16) 3_566
C2 C3 C4 C5 0.1(3) .
Fe1 C3 C4 C5 -59.40(19) .
C2 C3 C4 Fe1 59.47(18) .
C2 Fe1 C4 C3 142.13(15) 3_566
C2 Fe1 C4 C3 -37.87(15) .
C3 Fe1 C4 C3 180.0 3_566
C5 Fe1 C4 C3 60.9(2) 3_566
C5 Fe1 C4 C3 -119.1(2) .
C4 Fe1 C4 C3 31(9) 3_566
C1 Fe1 C4 C3 -81.98(17) .
C1 Fe1 C4 C3 98.02(17) 3_566
C2 Fe1 C4 C5 -98.74(17) 3_566
C2 Fe1 C4 C5 81.26(17) .
C3 Fe1 C4 C5 -60.9(2) 3_566
C3 Fe1 C4 C5 119.1(2) .
C5 Fe1 C4 C5 180.0 3_566
C4 Fe1 C4 C5 150(9) 3_566
C1 Fe1 C4 C5 37.16(16) .
C1 Fe1 C4 C5 -142.84(16) 3_566
C3 C4 C5 C1 0.1(3) .
Fe1 C4 C5 C1 -59.25(18) .
C3 C4 C5 Fe1 59.31(19) .
C2 C1 C5 C4 -0.2(3) .
Si1 C1 C5 C4 -178.68(18) .
Fe1 C1 C5 C4 59.21(18) .
C2 C1 C5 Fe1 -59.39(16) .
Si1 C1 C5 Fe1 122.11(19) .
C2 Fe1 C5 C4 98.33(18) 3_566
C2 Fe1 C5 C4 -81.66(18) .
C3 Fe1 C5 C4 142.48(17) 3_566
C3 Fe1 C5 C4 -37.52(17) .
C5 Fe1 C5 C4 -120.1(7) 3_566
C4 Fe1 C5 C4 180.0 3_566
C1 Fe1 C5 C4 -120.4(2) .
C1 Fe1 C5 C4 59.6(2) 3_566
C2 Fe1 C5 C1 -141.28(15) 3_566
C2 Fe1 C5 C1 38.72(15) .
C3 Fe1 C5 C1 -97.13(17) 3_566
C3 Fe1 C5 C1 82.87(17) .
C5 Fe1 C5 C1 0.3(7) 3_566
C4 Fe1 C5 C1 -59.6(2) 3_566
C4 Fe1 C5 C1 120.4(2) .
C1 Fe1 C5 C1 180.0 3_566
C5 C1 Si1 O1 100.1(2) .
C2 C1 Si1 O1 -78.0(2) .
Fe1 C1 Si1 O1 -170.02(15) .
C5 C1 Si1 C6 -19.4(3) .
C2 C1 Si1 C6 162.4(2) .
Fe1 C1 Si1 C6 70.5(2) .
C5 C1 Si1 C7 -143.5(2) .
C2 C1 Si1 C7 38.4(3) .
Fe1 C1 Si1 C7 -53.6(2) .
C6 Si1 O1 B1 -49.5(3) .
C1 Si1 O1 B1 -168.5(3) .
C7 Si1 O1 B1 71.6(3) .
Si1 O1 B1 O3 -165.5(2) .
Si1 O1 B1 O2 15.1(5) .
O1 B1 O2 C8 -169.5(3) .
O3 B1 O2 C8 11.1(3) .
O1 B1 O3 C9 -169.2(3) .
O2 B1 O3 C9 10.3(3) .
B1 O2 C8 C10 -147.8(2) .
B1 O2 C8 C11 92.4(3) .
B1 O2 C8 C9 -26.1(3) .
B1 O3 C9 C13 -147.2(3) .
B1 O3 C9 C12 93.6(3) .
B1 O3 C9 C8 -25.5(3) .
O2 C8 C9 O3 31.2(3) .
C10 C8 C9 O3 148.5(2) .
C11 C8 C9 O3 -83.1(3) .
O2 C8 C9 C13 148.6(2) .
C10 C8 C9 C13 -94.1(3) .
C11 C8 C9 C13 34.3(3) .
O2 C8 C9 C12 -83.6(3) .
C10 C8 C9 C12 33.6(3) .
C11 C8 C9 C12 162.1(2) .
